data_4309957
loop_
_publ_author_name
'Mohamed M. Ibrahim'
'Jan Seebacher'
'Gunther Steinfeld'
'Heinrich Vahrenkamp'

_publ_section_title
;
Tris(thioimidazolyl)borate-Zinc-Thiolate Complexes for the Modeling of
Biological Thiolate Alkylations
;
_journal_name_full 'Inorganic Chemistry'
_journal_page_first 8531
_journal_page_last 8538
_journal_paper_doi 10.1021/ic0508270
_journal_volume 44
_journal_year 2005
_chemical_formula_sum 'C39 H38 B N7 O2 S4 Zn'
_chemical_formula_weight 841.18
_chemical_name_systematic
; 
 ? 
;
_space_group_IT_number 14
_symmetry_cell_setting monoclinic
_symmetry_space_group_name_Hall '-P 2ybc'
_symmetry_space_group_name_H-M 'P 1 21/c 1'
_atom_sites_solution_hydrogens geom
_atom_sites_solution_primary direct
_atom_sites_solution_secondary difmap
_audit_creation_method SHELXL-97
_cell_angle_alpha 90.00
_cell_angle_beta 102.445(7)
_cell_angle_gamma 90.00
_cell_formula_units_Z 4
_cell_length_a 9.7794(17)
_cell_length_b 32.709(6)
_cell_length_c 13.584(2)
_cell_measurement_temperature 203(2)
_cell_volume 4243.1(12)
_computing_cell_refinement 'Bruker SMART'
_computing_data_collection 'Bruker SMART'
_computing_data_reduction 'Bruker SHELXTL'
_computing_molecular_graphics 'Bruker SHELXTL'
_computing_publication_material 'Bruker SHELXTL'
_computing_structure_refinement 'SHELXL-97 (Sheldrick, 1997)'
_computing_structure_solution 'SHELXS-97 (Sheldrick, 1990)'
_diffrn_ambient_temperature 203(2)
_diffrn_measured_fraction_theta_full 0.982
_diffrn_measured_fraction_theta_max 0.982
_diffrn_measurement_device_type 'CCD area detector'
_diffrn_measurement_method 'phi and omega scans'
_diffrn_radiation_monochromator graphite
_diffrn_radiation_source 'fine-focus sealed tube'
_diffrn_radiation_type MoK\a
_diffrn_radiation_wavelength 0.71073
_diffrn_reflns_av_R_equivalents 0.0640
_diffrn_reflns_av_sigmaI/netI 0.0805
_diffrn_reflns_limit_h_max 13
_diffrn_reflns_limit_h_min -13
_diffrn_reflns_limit_k_max 45
_diffrn_reflns_limit_k_min -45
_diffrn_reflns_limit_l_max 19
_diffrn_reflns_limit_l_min -19
_diffrn_reflns_number 48392
_diffrn_reflns_theta_full 29.97
_diffrn_reflns_theta_max 29.97
_diffrn_reflns_theta_min 1.25
_exptl_absorpt_coefficient_mu 0.817
_exptl_absorpt_correction_type SADABS
_exptl_crystal_colour yellow
_exptl_crystal_density_diffrn 1.317
_exptl_crystal_density_method 'not measured'
_exptl_crystal_description isometric
_exptl_crystal_F_000 1744
_exptl_crystal_size_max 0.20
_exptl_crystal_size_mid 0.21
_exptl_crystal_size_min 0.34
_refine_diff_density_max 0.813
_refine_diff_density_min -0.454
_refine_diff_density_rms 0.096
_refine_ls_extinction_method none
_refine_ls_goodness_of_fit_ref 0.955
_refine_ls_hydrogen_treatment mixed
_refine_ls_matrix_type full
_refine_ls_number_parameters 487
_refine_ls_number_reflns 12110
_refine_ls_number_restraints 0
_refine_ls_restrained_S_all 0.955
_refine_ls_R_factor_all 0.1043
_refine_ls_R_factor_gt 0.0523
_refine_ls_shift/su_max 0.000
_refine_ls_shift/su_mean 0.000
_refine_ls_structure_factor_coef Fsqd
_refine_ls_weighting_details 'calc w=1/[\s^2^(Fo^2^)+(0.1000P)^2^+0.0000P] where P=(Fo^2^+2Fc^2^)/3'
_refine_ls_weighting_scheme calc
_refine_ls_wR_factor_gt 0.1497
_refine_ls_wR_factor_ref 0.1754
_reflns_number_gt 6700
_reflns_number_total 12110
_reflns_threshold_expression >2sigma(I)
_cod_data_source_file ic0508270si20050523_114753_05.cif
_cod_data_source_block mohamnm
_cod_depositor_comments
;
The following automatic conversions were performed:
'_symmetry_cell_setting' value 'Monoclinic' changed to 'monoclinic'
according to '/home/saulius/struct/CIF-dictionaries/cif_core.dic'
dictionary named 'cif_core.dic' version 2.4.1 from 2010-06-29.

Automatic conversion script
Id: cif_fix_enum 1527 2010-12-29 10:47:43Z saulius 
;
_cod_original_cell_volume 4243.1(13)
_cod_database_code 4309957

loop_
_symmetry_equiv_pos_as_xyz
'x, y, z'
'-x, y+1/2, -z+1/2'
'-x, -y, -z'
'x, -y-1/2, z-1/2'

loop_
_atom_site_label
_atom_site_type_symbol
_atom_site_fract_x
_atom_site_fract_y
_atom_site_fract_z
_atom_site_U_iso_or_equiv
_atom_site_adp_type
_atom_site_occupancy
_atom_site_symmetry_multiplicity
_atom_site_calc_flag
_atom_site_refinement_flags
_atom_site_disorder_assembly
_atom_site_disorder_group
Zn1 Zn 0.34996(3) 0.144841(10) 0.00230(2) 0.02406(11) Uani 1 1 d . . .
S2 S 0.51152(8) 0.14577(2) 0.16010(6) 0.02900(18) Uani 1 1 d . . .
S1 S 0.20146(8) 0.08893(2) 0.00417(6) 0.02523(17) Uani 1 1 d . . .
S3 S 0.21473(9) 0.20470(2) 0.00420(5) 0.02816(18) Uani 1 1 d . . .
S4 S 0.47387(8) 0.14661(2) -0.12367(6) 0.02939(18) Uani 1 1 d . . .
O2 O 0.3585(2) 0.00136(7) -0.47720(17) 0.0406(6) Uani 1 1 d . . .
N2 N -0.0686(3) 0.11355(7) -0.01893(18) 0.0260(5) Uani 1 1 d . . .
N4 N 0.4898(3) 0.07960(7) 0.27500(18) 0.0254(5) Uani 1 1 d . . .
N3 N 0.2964(2) 0.11472(7) 0.24341(17) 0.0232(5) Uani 1 1 d . . .
C14 C 0.4273(3) 0.11312(9) 0.2264(2) 0.0246(6) Uani 1 1 d . . .
C34 C 0.4094(3) 0.10925(9) -0.2159(2) 0.0255(6) Uani 1 1 d . . .
N1 N 0.0604(3) 0.13534(7) 0.12291(17) 0.0254(5) Uani 1 1 d . . .
C12 C 0.2779(3) 0.08104(9) 0.3014(2) 0.0269(7) Uani 1 1 d . . .
H12A H 0.1952 0.0744 0.3226 0.032 Uiso 1 1 calc R . .
C1 C -0.0779(3) 0.14802(10) 0.1171(2) 0.0344(8) Uani 1 1 d . . .
H1A H -0.1100 0.1634 0.1660 0.041 Uiso 1 1 calc R . .
C36 C 0.4614(3) 0.06076(9) -0.3382(2) 0.0303(7) Uani 1 1 d . . .
H36A H 0.5270 0.0469 -0.3674 0.036 Uiso 1 1 calc R . .
C23 C 0.2719(4) 0.21441(10) 0.2977(2) 0.0376(8) Uani 1 1 d . . .
H23A H 0.2695 0.2055 0.3631 0.045 Uiso 1 1 calc R . .
N7 N 0.2725(3) 0.02567(8) -0.45413(19) 0.0341(6) Uani 1 1 d . . .
C3 C 0.0635(3) 0.11388(8) 0.0380(2) 0.0233(6) Uani 1 1 d . . .
C37 C 0.3201(3) 0.05352(9) -0.3707(2) 0.0252(6) Uani 1 1 d . . .
O1 O 0.1499(3) 0.02750(9) -0.50049(19) 0.0571(8) Uani 1 1 d . . .
N5 N 0.2324(3) 0.19144(7) 0.20998(17) 0.0252(5) Uani 1 1 d . . .
C25 C 0.2496(3) 0.21495(9) 0.1316(2) 0.0292(7) Uani 1 1 d . . .
B1 B 0.1748(4) 0.14733(10) 0.2167(2) 0.0245(7) Uani 1 1 d . . .
H1 H 0.1279 0.1475 0.2745 0.029 Uiso 1 1 calc R . .
C15 C 0.6317(3) 0.06565(9) 0.2765(2) 0.0282(7) Uani 1 1 d . . .
C13 C 0.3971(3) 0.05968(9) 0.3221(2) 0.0285(7) Uani 1 1 d . . .
H13A H 0.4144 0.0358 0.3612 0.034 Uiso 1 1 calc R . .
C4 C -0.1070(3) 0.09327(9) -0.1162(2) 0.0282(7) Uani 1 1 d . . .
C9 C -0.1066(3) 0.11552(11) -0.2023(2) 0.0380(8) Uani 1 1 d . . .
C38 C 0.2221(3) 0.07315(10) -0.3268(2) 0.0303(7) Uani 1 1 d . . .
H38A H 0.1260 0.0679 -0.3500 0.036 Uiso 1 1 calc R . .
N6 N 0.3003(3) 0.25156(8) 0.1693(2) 0.0416(7) Uani 1 1 d . . .
C35 C 0.5049(3) 0.08903(10) -0.2613(2) 0.0296(7) Uani 1 1 d . . .
H35A H 0.6010 0.0946 -0.2395 0.036 Uiso 1 1 calc R . .
C5 C -0.1438(3) 0.05246(10) -0.1174(3) 0.0398(8) Uani 1 1 d . . .
C39 C 0.2668(3) 0.10028(10) -0.2495(2) 0.0296(7) Uani 1 1 d . . .
H39A H 0.2008 0.1130 -0.2186 0.036 Uiso 1 1 calc R . .
C16 C 0.6493(4) 0.03463(10) 0.2114(2) 0.0346(7) Uani 1 1 d . . .
C29 C 0.4089(6) 0.35256(12) 0.0134(3) 0.0678(14) Uani 1 1 d . . .
H29A H 0.4335 0.3750 -0.0225 0.081 Uiso 1 1 calc R . .
C24 C 0.3137(4) 0.25138(11) 0.2733(3) 0.0506(10) Uani 1 1 d . . .
H24A H 0.3460 0.2730 0.3179 0.061 Uiso 1 1 calc R . .
C2 C -0.1570(3) 0.13442(11) 0.0298(3) 0.0362(8) Uani 1 1 d . . .
H2A H -0.2538 0.1384 0.0066 0.043 Uiso 1 1 calc R . .
C20 C 0.7415(4) 0.08302(11) 0.3470(3) 0.0414(8) Uani 1 1 d . . .
C27 C 0.2345(5) 0.31273(12) 0.0698(3) 0.0584(12) Uani 1 1 d . . .
C19 C 0.8757(4) 0.06699(14) 0.3523(3) 0.0579(11) Uani 1 1 d . . .
H19A H 0.9521 0.0776 0.3995 0.069 Uiso 1 1 calc R . .
C17 C 0.7868(4) 0.01951(11) 0.2197(3) 0.0478(10) Uani 1 1 d . . .
H17A H 0.8035 -0.0019 0.1775 0.057 Uiso 1 1 calc R . .
C28 C 0.2753(6) 0.34766(12) 0.0197(3) 0.0601(13) Uani 1 1 d . . .
H28A H 0.2079 0.3672 -0.0090 0.072 Uiso 1 1 calc R . .
C6 C -0.1718(4) 0.03318(13) -0.2117(4) 0.0556(12) Uani 1 1 d . . .
H6A H -0.1963 0.0054 -0.2161 0.067 Uiso 1 1 calc R . .
C22 C 0.5280(4) 0.01742(12) 0.1356(3) 0.0531(10) Uani 1 1 d . . .
H22A H 0.4427 0.0315 0.1413 0.080 Uiso 1 1 calc R . .
H22B H 0.5188 -0.0115 0.1484 0.080 Uiso 1 1 calc R . .
H22C H 0.5442 0.0212 0.0682 0.080 Uiso 1 1 calc R . .
C8 C -0.1340(4) 0.09492(14) -0.2935(3) 0.0496(10) Uani 1 1 d . . .
H8A H -0.1319 0.1093 -0.3531 0.059 Uiso 1 1 calc R . .
C18 C 0.8967(4) 0.03603(13) 0.2894(3) 0.0563(11) Uani 1 1 d . . .
H18A H 0.9877 0.0258 0.2938 0.068 Uiso 1 1 calc R . .
C7 C -0.1639(4) 0.05439(15) -0.2984(3) 0.0583(13) Uani 1 1 d . . .
H7A H -0.1793 0.0407 -0.3607 0.070 Uiso 1 1 calc R . .
C26 C 0.3378(5) 0.28635(10) 0.1133(2) 0.0507(11) Uani 1 1 d . . .
C21 C 0.7168(4) 0.11620(14) 0.4170(3) 0.0642(12) Uani 1 1 d . . .
H21A H 0.6181 0.1232 0.4025 0.096 Uiso 1 1 calc R . .
H21B H 0.7713 0.1401 0.4077 0.096 Uiso 1 1 calc R . .
H21C H 0.7448 0.1068 0.4861 0.096 Uiso 1 1 calc R . .
C33 C 0.0860(6) 0.30516(16) 0.0738(4) 0.0942(19) Uani 1 1 d . . .
H33A H 0.0797 0.2803 0.1116 0.141 Uiso 1 1 calc R . .
H33B H 0.0305 0.3022 0.0058 0.141 Uiso 1 1 calc R . .
H33C H 0.0509 0.3280 0.1065 0.141 Uiso 1 1 calc R . .
C11 C -0.1567(4) 0.03092(12) -0.0228(3) 0.0629(12) Uani 1 1 d . . .
H11A H -0.1333 0.0496 0.0337 0.094 Uiso 1 1 calc R . .
H11B H -0.0931 0.0078 -0.0115 0.094 Uiso 1 1 calc R . .
H11C H -0.2520 0.0213 -0.0291 0.094 Uiso 1 1 calc R . .
C31 C 0.4784(5) 0.29161(14) 0.1099(4) 0.0721(14) Uani 1 1 d . . .
C32 C 0.5879(6) 0.26153(19) 0.1570(6) 0.136(3) Uani 1 1 d . . .
H32A H 0.6782 0.2702 0.1459 0.204 Uiso 1 1 calc R . .
H32B H 0.5650 0.2348 0.1268 0.204 Uiso 1 1 calc R . .
H32C H 0.5916 0.2600 0.2288 0.204 Uiso 1 1 calc R . .
C10 C -0.0771(5) 0.16139(13) -0.1975(3) 0.0570(11) Uani 1 1 d . . .
H10A H -0.0601 0.1705 -0.1280 0.085 Uiso 1 1 calc R . .
H10B H -0.1571 0.1759 -0.2367 0.085 Uiso 1 1 calc R . .
H10C H 0.0048 0.1670 -0.2249 0.085 Uiso 1 1 calc R . .
C30 C 0.5091(6) 0.32601(15) 0.0574(4) 0.0884(18) Uani 1 1 d . . .
H30A H 0.6023 0.3308 0.0526 0.106 Uiso 1 1 calc R . .

loop_
_atom_site_aniso_label
_atom_site_aniso_U_11
_atom_site_aniso_U_22
_atom_site_aniso_U_33
_atom_site_aniso_U_23
_atom_site_aniso_U_13
_atom_site_aniso_U_12
Zn1 0.0257(2) 0.02363(19) 0.02231(19) 0.00088(14) 0.00399(15) -0.00072(14)
S2 0.0254(4) 0.0338(4) 0.0256(4) 0.0088(3) 0.0007(3) -0.0058(3)
S1 0.0236(4) 0.0223(4) 0.0296(4) -0.0027(3) 0.0054(3) -0.0005(3)
S3 0.0409(5) 0.0235(4) 0.0182(3) -0.0002(3) 0.0023(3) 0.0052(3)
S4 0.0288(4) 0.0322(4) 0.0283(4) -0.0032(3) 0.0087(3) -0.0026(3)
O2 0.0428(14) 0.0421(14) 0.0379(13) -0.0107(11) 0.0106(11) 0.0062(11)
N2 0.0238(13) 0.0289(14) 0.0237(12) -0.0028(10) 0.0016(11) -0.0003(10)
N4 0.0276(13) 0.0237(13) 0.0243(13) 0.0038(10) 0.0046(11) 0.0007(10)
N3 0.0267(13) 0.0225(13) 0.0199(12) 0.0019(10) 0.0037(10) -0.0005(10)
C14 0.0254(15) 0.0266(16) 0.0189(14) -0.0007(12) -0.0021(12) -0.0031(12)
C34 0.0234(15) 0.0278(16) 0.0244(15) 0.0043(12) 0.0033(12) 0.0030(12)
N1 0.0246(13) 0.0287(13) 0.0225(12) -0.0014(10) 0.0046(11) 0.0008(10)
C12 0.0344(17) 0.0210(15) 0.0253(15) 0.0028(12) 0.0061(14) -0.0046(13)
C1 0.0318(17) 0.043(2) 0.0293(16) -0.0090(14) 0.0078(14) 0.0073(14)
C36 0.0282(16) 0.0310(17) 0.0325(17) -0.0022(13) 0.0083(14) 0.0034(13)
C23 0.060(2) 0.0301(18) 0.0188(15) -0.0025(13) 0.0008(15) -0.0034(16)
N7 0.0390(16) 0.0357(16) 0.0272(14) 0.0017(12) 0.0066(13) 0.0000(13)
C3 0.0236(15) 0.0209(14) 0.0244(14) 0.0009(12) 0.0033(12) -0.0018(11)
C37 0.0251(15) 0.0255(15) 0.0238(15) 0.0026(12) 0.0024(13) 0.0010(12)
O1 0.0365(15) 0.074(2) 0.0504(16) -0.0224(14) -0.0131(13) 0.0079(13)
N5 0.0346(14) 0.0215(13) 0.0171(12) -0.0014(10) 0.0002(11) 0.0005(10)
C25 0.0425(19) 0.0215(15) 0.0222(15) -0.0009(12) 0.0039(14) 0.0037(13)
B1 0.0291(18) 0.0242(17) 0.0202(15) 0.0029(13) 0.0055(14) 0.0019(14)
C15 0.0278(16) 0.0293(16) 0.0259(15) 0.0072(13) 0.0019(13) 0.0010(13)
C13 0.0370(18) 0.0219(15) 0.0267(15) 0.0041(12) 0.0070(14) -0.0001(13)
C4 0.0202(15) 0.0336(17) 0.0287(16) -0.0093(13) 0.0007(13) 0.0007(13)
C9 0.0251(17) 0.055(2) 0.0327(18) -0.0032(16) 0.0035(14) -0.0012(15)
C38 0.0204(15) 0.0423(19) 0.0277(16) 0.0021(14) 0.0040(13) 0.0001(13)
N6 0.075(2) 0.0220(14) 0.0244(14) 0.0003(11) 0.0043(14) -0.0090(14)
C35 0.0237(15) 0.0317(17) 0.0328(17) -0.0039(13) 0.0047(14) 0.0007(13)
C5 0.0317(18) 0.0351(19) 0.050(2) -0.0099(16) 0.0032(16) -0.0005(15)
C39 0.0235(15) 0.0392(18) 0.0268(16) 0.0012(14) 0.0070(13) 0.0039(13)
C16 0.0418(19) 0.0302(18) 0.0328(17) 0.0055(14) 0.0098(15) 0.0026(15)
C29 0.116(4) 0.039(2) 0.046(2) -0.0006(19) 0.012(3) -0.018(3)
C24 0.093(3) 0.0295(19) 0.0230(17) -0.0038(14) -0.0011(19) -0.0106(19)
C2 0.0243(16) 0.047(2) 0.0350(18) -0.0044(15) 0.0011(15) 0.0079(14)
C20 0.0360(19) 0.043(2) 0.042(2) 0.0044(16) 0.0000(16) 0.0056(16)
C27 0.105(4) 0.033(2) 0.046(2) -0.0067(18) 0.034(2) 0.011(2)
C19 0.031(2) 0.066(3) 0.070(3) 0.004(2) -0.0047(19) 0.0058(19)
C17 0.057(2) 0.034(2) 0.059(2) 0.0094(18) 0.027(2) 0.0129(18)
C28 0.116(4) 0.038(2) 0.030(2) 0.0003(16) 0.023(2) 0.013(2)
C6 0.0276(19) 0.050(2) 0.084(3) -0.040(2) 0.001(2) 0.0007(16)
C22 0.066(3) 0.045(2) 0.047(2) -0.0116(18) 0.009(2) 0.003(2)
C8 0.0274(18) 0.088(3) 0.0327(19) -0.018(2) 0.0045(15) -0.0015(19)
C18 0.036(2) 0.052(3) 0.080(3) 0.015(2) 0.012(2) 0.0133(19)
C7 0.0221(18) 0.096(4) 0.054(3) -0.048(3) 0.0037(18) 0.002(2)
C26 0.100(3) 0.0273(19) 0.0192(16) -0.0014(14) 0.0005(19) -0.006(2)
C21 0.057(3) 0.070(3) 0.051(2) -0.018(2) -0.020(2) 0.002(2)
C33 0.136(5) 0.068(3) 0.093(4) 0.034(3) 0.057(4) 0.052(3)
C11 0.063(3) 0.037(2) 0.082(3) 0.004(2) 0.004(2) -0.0158(19)
C31 0.074(3) 0.055(3) 0.076(3) 0.021(2) -0.008(3) -0.033(2)
C32 0.079(4) 0.111(5) 0.195(8) 0.090(5) -0.019(4) -0.031(4)
C10 0.068(3) 0.060(3) 0.039(2) 0.0144(19) 0.004(2) -0.006(2)
C30 0.098(4) 0.067(3) 0.084(4) 0.032(3) -0.018(3) -0.036(3)

loop_
_atom_type_symbol
_atom_type_description
_atom_type_scat_dispersion_real
_atom_type_scat_dispersion_imag
_atom_type_scat_source
C C 0.0033 0.0016 'International Tables Vol C Tables 4.2.6.8 and 6.1.1.4'
H H 0.0000 0.0000 'International Tables Vol C Tables 4.2.6.8 and 6.1.1.4'
B B 0.0013 0.0007 'International Tables Vol C Tables 4.2.6.8 and 6.1.1.4'
N N 0.0061 0.0033 'International Tables Vol C Tables 4.2.6.8 and 6.1.1.4'
O O 0.0106 0.0060 'International Tables Vol C Tables 4.2.6.8 and 6.1.1.4'
S S 0.1246 0.1234 'International Tables Vol C Tables 4.2.6.8 and 6.1.1.4'
Zn Zn 0.2839 1.4301 'International Tables Vol C Tables 4.2.6.8 and 6.1.1.4'

loop_
_geom_angle_atom_site_label_1
_geom_angle_atom_site_label_2
_geom_angle_atom_site_label_3
_geom_angle
_geom_angle_site_symmetry_1
_geom_angle_site_symmetry_3
_geom_angle_publ_flag
S4 Zn1 S1 117.10(3) . . ?
S4 Zn1 S3 111.87(3) . . ?
S1 Zn1 S3 107.28(3) . . ?
S4 Zn1 S2 108.46(3) . . ?
S1 Zn1 S2 107.12(3) . . ?
S3 Zn1 S2 104.14(3) . . ?
C14 S2 Zn1 99.47(10) . . ?
C3 S1 Zn1 99.00(10) . . ?
C25 S3 Zn1 100.49(10) . . ?
C34 S4 Zn1 110.20(10) . . ?
C3 N2 C2 109.9(2) . . ?
C3 N2 C4 123.4(2) . . ?
C2 N2 C4 126.7(2) . . ?
C14 N4 C13 109.6(2) . . ?
C14 N4 C15 126.0(2) . . ?
C13 N4 C15 124.4(2) . . ?
C14 N3 C12 108.1(2) . . ?
C14 N3 B1 132.9(2) . . ?
C12 N3 B1 118.8(2) . . ?
N3 C14 N4 107.0(2) . . ?
N3 C14 S2 130.2(2) . . ?
N4 C14 S2 122.8(2) . . ?
C39 C34 C35 118.1(3) . . ?
C39 C34 S4 123.6(2) . . ?
C35 C34 S4 118.1(2) . . ?
C3 N1 C1 107.7(2) . . ?
C3 N1 B1 133.1(2) . . ?
C1 N1 B1 119.2(2) . . ?
C13 C12 N3 108.7(3) . . ?
C2 C1 N1 108.5(3) . . ?
C37 C36 C35 118.6(3) . . ?
C24 C23 N5 108.6(3) . . ?
O1 N7 O2 122.6(3) . . ?
O1 N7 C37 118.8(3) . . ?
O2 N7 C37 118.5(3) . . ?
N1 C3 N2 107.2(2) . . ?
N1 C3 S1 129.4(2) . . ?
N2 C3 S1 123.3(2) . . ?
C36 C37 C38 121.3(3) . . ?
C36 C37 N7 119.3(3) . . ?
C38 C37 N7 119.4(3) . . ?
C25 N5 C23 108.0(2) . . ?
C25 N5 B1 132.9(2) . . ?
C23 N5 B1 119.1(2) . . ?
N5 C25 N6 107.6(2) . . ?
N5 C25 S3 130.4(2) . . ?
N6 C25 S3 121.9(2) . . ?
N1 B1 N5 113.0(2) . . ?
N1 B1 N3 113.0(2) . . ?
N5 B1 N3 112.0(2) . . ?
C16 C15 C20 123.7(3) . . ?
C16 C15 N4 118.1(3) . . ?
C20 C15 N4 118.2(3) . . ?
C12 C13 N4 106.6(3) . . ?
C9 C4 C5 123.3(3) . . ?
C9 C4 N2 118.9(3) . . ?
C5 C4 N2 117.8(3) . . ?
C4 C9 C8 117.8(4) . . ?
C4 C9 C10 121.2(3) . . ?
C8 C9 C10 121.0(3) . . ?
C39 C38 C37 119.4(3) . . ?
C25 N6 C24 109.1(3) . . ?
C25 N6 C26 127.3(3) . . ?
C24 N6 C26 123.6(3) . . ?
C36 C35 C34 121.5(3) . . ?
C4 C5 C6 116.3(4) . . ?
C4 C5 C11 121.1(3) . . ?
C6 C5 C11 122.6(4) . . ?
C38 C39 C34 121.0(3) . . ?
C15 C16 C17 117.0(3) . . ?
C15 C16 C22 121.7(3) . . ?
C17 C16 C22 121.4(3) . . ?
C28 C29 C30 121.4(4) . . ?
C23 C24 N6 106.7(3) . . ?
C1 C2 N2 106.7(3) . . ?
C15 C20 C19 117.2(3) . . ?
C15 C20 C21 121.7(3) . . ?
C19 C20 C21 121.1(3) . . ?
C26 C27 C28 117.1(5) . . ?
C26 C27 C33 121.2(4) . . ?
C28 C27 C33 121.7(4) . . ?
C18 C19 C20 120.6(4) . . ?
C18 C17 C16 120.3(4) . . ?
C29 C28 C27 120.2(4) . . ?
C7 C6 C5 121.2(4) . . ?
C7 C8 C9 121.2(4) . . ?
C19 C18 C17 121.2(4) . . ?
C8 C7 C6 119.9(4) . . ?
C27 C26 C31 123.4(4) . . ?
C27 C26 N6 118.2(4) . . ?
C31 C26 N6 118.3(4) . . ?
C30 C31 C26 115.9(5) . . ?
C30 C31 C32 122.4(5) . . ?
C26 C31 C32 121.7(4) . . ?
C29 C30 C31 121.9(5) . . ?

loop_
_geom_bond_atom_site_label_1
_geom_bond_atom_site_label_2
_geom_bond_distance
_geom_bond_site_symmetry_2
_geom_bond_publ_flag
Zn1 S4 2.3008(9) . ?
Zn1 S1 2.3387(8) . ?
Zn1 S3 2.3660(9) . ?
Zn1 S2 2.3733(9) . ?
S2 C14 1.717(3) . ?
S1 C3 1.722(3) . ?
S3 C25 1.723(3) . ?
S4 C34 1.766(3) . ?
O2 N7 1.245(3) . ?
N2 C3 1.355(4) . ?
N2 C2 1.378(4) . ?
N2 C4 1.454(4) . ?
N4 C14 1.356(4) . ?
N4 C13 1.381(4) . ?
N4 C15 1.456(4) . ?
N3 C14 1.351(4) . ?
N3 C12 1.389(4) . ?
N3 B1 1.580(4) . ?
C34 C39 1.401(4) . ?
C34 C35 1.393(4) . ?
N1 C3 1.356(4) . ?
N1 C1 1.400(4) . ?
N1 B1 1.554(4) . ?
C12 C13 1.336(4) . ?
C1 C2 1.344(4) . ?
C36 C37 1.378(4) . ?
C36 C35 1.391(4) . ?
C23 C24 1.341(5) . ?
C23 N5 1.391(4) . ?
N7 O1 1.230(3) . ?
N7 C37 1.450(4) . ?
C37 C38 1.390(4) . ?
N5 C25 1.353(4) . ?
N5 B1 1.559(4) . ?
C25 N6 1.354(4) . ?
C15 C16 1.381(4) . ?
C15 C20 1.396(4) . ?
C4 C9 1.378(5) . ?
C4 C5 1.382(4) . ?
C9 C8 1.385(5) . ?
C9 C10 1.526(5) . ?
C38 C39 1.373(4) . ?
N6 C24 1.391(4) . ?
N6 C26 1.459(4) . ?
C5 C6 1.401(5) . ?
C5 C11 1.494(6) . ?
C16 C17 1.415(5) . ?
C16 C22 1.502(5) . ?
C29 C28 1.338(7) . ?
C29 C30 1.349(7) . ?
C20 C19 1.401(5) . ?
C20 C21 1.497(5) . ?
C27 C26 1.363(6) . ?
C27 C28 1.430(6) . ?
C27 C33 1.485(7) . ?
C19 C18 1.368(6) . ?
C17 C18 1.380(6) . ?
C6 C7 1.384(6) . ?
C8 C7 1.356(6) . ?
C26 C31 1.396(6) . ?
C31 C30 1.399(6) . ?
C31 C32 1.493(7) . ?
